data_7219753
loop_
_publ_author_name
'Staro\'n, Jakub'
'Warszycki, Dawid'
'Kalinowska-T\/lu\'scik, Justyna'
'Sata\/la, Grzegorz'
'Bojarski, AJ'

_publ_section_title
;
 Rational design of 5-HT6R ligands using a bioisosteric strategy:
 Synthesis, biological evaluation and molecular modelling
;
_journal_name_full 'RSC Adv.'
_journal_paper_doi 10.1039/C5RA00054H
_journal_year 2015
_chemical_formula_moiety 'C21 H26 N4 O2'
_chemical_formula_sum 'C21 H26 N4 O2'
_chemical_formula_weight 366.46
_chemical_name_common 'Compound 182'
_chemical_name_systematic
;
2-[5-(4-methylpiperazin-1-yl)-2-nitrophenyl]-2,3,4,5-tetrahydro-1H-2-benzazepine
;
_space_group_IT_number 2
_symmetry_cell_setting triclinic
_symmetry_Int_Tables_number 2
_symmetry_space_group_name_Hall '-P 1'
_symmetry_space_group_name_H-M 'P -1'
_atom_sites_solution_hydrogens geom
_audit_creation_date 2014-02-04T23:04:34-00:00
_audit_creation_method 'WinGX routine CIF_UPDATE'
_audit_update_record
;
2014-04-05 deposited with the CCDC.
2015-03-04 downloaded from the CCDC.
;
_cell_angle_alpha 105.049(2)
_cell_angle_beta 92.969(2)
_cell_angle_gamma 114.7100(10)
_cell_formula_units_Z 2
_cell_length_a 9.5413(2)
_cell_length_b 10.1771(2)
_cell_length_c 11.0759(2)
_cell_measurement_reflns_used 3942
_cell_measurement_temperature 100(2)
_cell_measurement_theta_max 27.485
_cell_measurement_theta_min 0.998
_cell_volume 927.62(4)
_computing_cell_refinement 'HKL Scalepack (Otwinowski & Minor 1997)'
_computing_data_collection 'Collect (Bruker AXS BV, 1997-2004)'
_computing_data_reduction 'HKL Denzo and Scalepack (Otwinowski & Minor 1997)'
_computing_structure_refinement 'SHELXL-2013 (Sheldrick, 2013)'
_diffrn_ambient_temperature 100(2)
_diffrn_detector_area_resol_mean 9
_diffrn_measured_fraction_theta_full 0.994
_diffrn_measured_fraction_theta_max 0.987
_diffrn_measurement_device '95mm CCD camera on \k-goniostat'
_diffrn_measurement_device_type KappaCCD
_diffrn_measurement_method CCD
_diffrn_orient_matrix_type 'by Bruker AXS Collect from scalepack cell'
_diffrn_orient_matrix_UB_11 0.0757067
_diffrn_orient_matrix_UB_12 0.0763788
_diffrn_orient_matrix_UB_13 -0.0355495
_diffrn_orient_matrix_UB_21 0.0875016
_diffrn_orient_matrix_UB_22 -0.0163094
_diffrn_orient_matrix_UB_23 0.0360787
_diffrn_orient_matrix_UB_31 -0.0195535
_diffrn_orient_matrix_UB_32 -0.0827285
_diffrn_orient_matrix_UB_33 -0.0804825
_diffrn_radiation_monochromator 'horizonally mounted graphite crystal'
_diffrn_radiation_type MoK\a
_diffrn_radiation_wavelength 0.71073
_diffrn_reflns_av_R_equivalents 0.0107
_diffrn_reflns_Laue_measured_fraction_full 0.994
_diffrn_reflns_Laue_measured_fraction_max 0.987
_diffrn_reflns_limit_h_max 11
_diffrn_reflns_limit_h_min -12
_diffrn_reflns_limit_k_max 13
_diffrn_reflns_limit_k_min -12
_diffrn_reflns_limit_l_max 14
_diffrn_reflns_limit_l_min -14
_diffrn_reflns_number 7289
_diffrn_reflns_point_group_measured_fraction_full 0.994
_diffrn_reflns_point_group_measured_fraction_max 0.987
_diffrn_reflns_theta_full 25.242
_diffrn_reflns_theta_max 27.448
_diffrn_reflns_theta_min 2.788
_exptl_absorpt_coefficient_mu 0.086
_exptl_absorpt_correction_T_max 0.975
_exptl_absorpt_correction_T_min 0.958
_exptl_absorpt_correction_type multi-scan
_exptl_absorpt_process_details
;
        DENZO-SMN; Otwinowski & Minor, 1997
;
_exptl_crystal_colour orange
_exptl_crystal_density_diffrn 1.312
_exptl_crystal_description prism
_exptl_crystal_F_000 392
_exptl_crystal_size_max 0.5
_exptl_crystal_size_mid 0.5
_exptl_crystal_size_min 0.3
_refine_diff_density_max 0.299
_refine_diff_density_min -0.248
_refine_diff_density_rms 0.042
_refine_ls_extinction_method none
_refine_ls_goodness_of_fit_ref 1.014
_refine_ls_hydrogen_treatment constr
_refine_ls_matrix_type full
_refine_ls_number_parameters 244
_refine_ls_number_reflns 4191
_refine_ls_number_restraints 0
_refine_ls_restrained_S_all 1.014
_refine_ls_R_factor_all 0.0377
_refine_ls_R_factor_gt 0.0353
_refine_ls_shift/su_max 0.001
_refine_ls_shift/su_mean 0
_refine_ls_structure_factor_coef Fsqd
_refine_ls_weighting_details 'w=1/[\s^2^(Fo^2^)+(0.0550P)^2^+0.3576P] where P=(Fo^2^+2Fc^2^)/3'
_refine_ls_weighting_scheme calc
_refine_ls_wR_factor_gt 0.098
_refine_ls_wR_factor_ref 0.1006
_reflns_number_gt 3928
_reflns_number_total 4191
_reflns_threshold_expression 'I > 2\s(I)'
_cod_data_source_file c5ra00054h2.cif
_cod_data_source_block dks-182
_cod_original_cell_volume 927.62(3)
_cod_database_code 7219753

loop_
_symmetry_equiv_pos_as_xyz
'x, y, z'
'-x, -y, -z'

loop_
_atom_site_label
_atom_site_type_symbol
_atom_site_fract_x
_atom_site_fract_y
_atom_site_fract_z
_atom_site_U_iso_or_equiv
_atom_site_adp_type
_atom_site_occupancy
_atom_site_calc_flag
O1 O 0.39876(9) 0.50733(9) 0.69416(7) 0.02042(17) Uani 1 d
N3 N 0.79848(9) 0.28261(9) 0.97078(7) 0.01336(17) Uani 1 d
O2 O 0.21547(9) 0.36624(9) 0.77650(7) 0.02130(17) Uani 1 d
N1 N 0.34831(10) 0.41033(9) 0.74951(7) 0.01389(17) Uani 1 d
N2 N 0.56832(9) 0.33752(10) 0.59753(7) 0.01348(17) Uani 1 d
N4 N 1.00564(10) 0.19636(10) 1.09138(8) 0.01651(18) Uani 1 d
C2 C 0.56593(11) 0.33319(10) 0.72093(8) 0.01137(18) Uani 1 d
C12 C 0.76459(11) 0.26521(11) 0.48725(9) 0.01292(19) Uani 1 d
C3 C 0.67803(11) 0.30666(10) 0.78392(9) 0.01226(18) Uani 1 d
H3 H 0.7569 0.294 0.7404 0.015 Uiso 1 calc
C11 C 0.71598(11) 0.38759(10) 0.54979(9) 0.01268(19) Uani 1 d
H11A H 0.8008 0.464 0.6217 0.015 Uiso 1 calc
H11B H 0.7084 0.4395 0.4873 0.015 Uiso 1 calc
C19 C 0.39612(11) 0.12140(11) 0.40411(9) 0.01465(19) Uani 1 d
H19A H 0.2914 0.0785 0.3505 0.018 Uiso 1 calc
H19B H 0.3938 0.0481 0.4487 0.018 Uiso 1 calc
C5 C 0.55327(11) 0.30404(11) 0.96888(9) 0.01327(19) Uani 1 d
H5 H 0.5458 0.29 1.0502 0.016 Uiso 1 calc
C20 C 0.42433(11) 0.27023(11) 0.50368(9) 0.01440(19) Uani 1 d
H20A H 0.4285 0.3445 0.4596 0.017 Uiso 1 calc
H20B H 0.3341 0.2508 0.5486 0.017 Uiso 1 calc
C6 C 0.44205(11) 0.33039(10) 0.90912(9) 0.01280(19) Uani 1 d
H6 H 0.3579 0.334 0.9498 0.015 Uiso 1 calc
C10 C 0.94597(11) 0.29580(11) 1.16520(9) 0.0155(2) Uani 1 d
H10A H 1.0211 0.4032 1.1787 0.019 Uiso 1 calc
H10B H 0.9359 0.2802 1.2495 0.019 Uiso 1 calc
C13 C 0.67027(11) 0.14661(11) 0.37680(9) 0.01296(19) Uani 1 d
C9 C 0.78731(11) 0.26338(11) 1.09716(9) 0.01496(19) Uani 1 d
H9A H 0.7104 0.158 1.0886 0.018 Uiso 1 calc
H9B H 0.7499 0.3336 1.1479 0.018 Uiso 1 calc
C4 C 0.67901(11) 0.29791(10) 0.90882(9) 0.01174(18) Uani 1 d
C17 C 0.90656(12) 0.27342(12) 0.53665(9) 0.0172(2) Uani 1 d
H17 H 0.9716 0.355 0.6101 0.021 Uiso 1 calc
C8 C 1.03034(12) 0.23134(12) 0.97247(9) 0.0179(2) Uani 1 d
H8A H 1.0743 0.1675 0.9215 0.021 Uiso 1 calc
H8B H 1.1073 0.3393 0.9911 0.021 Uiso 1 calc
C14 C 0.72024(12) 0.03816(11) 0.32043(9) 0.0163(2) Uani 1 d
H14 H 0.6571 -0.0423 0.2457 0.02 Uiso 1 calc
C18 C 0.51807(11) 0.13550(11) 0.31700(9) 0.01386(19) Uani 1 d
H18A H 0.4717 0.046 0.2395 0.017 Uiso 1 calc
H18B H 0.5415 0.227 0.2904 0.017 Uiso 1 calc
C1 C 0.45067(11) 0.35185(10) 0.78980(9) 0.01197(19) Uani 1 d
C16 C 0.95438(12) 0.16356(13) 0.47966(10) 0.0208(2) Uani 1 d
H16 H 1.0507 0.1697 0.5148 0.025 Uiso 1 calc
C15 C 0.86089(13) 0.04549(12) 0.37161(10) 0.0197(2) Uani 1 d
H15 H 0.8924 -0.03 0.3326 0.024 Uiso 1 calc
C41 C 1.15265(12) 0.21836(14) 1.16019(10) 0.0222(2) Uani 1 d
H41A H 1.1896 0.1496 1.1085 0.033 Uiso 1 calc
H41B H 1.1352 0.1963 1.2407 0.033 Uiso 1 calc
H41C H 1.2317 0.3239 1.1776 0.033 Uiso 1 calc
C7 C 0.87816(12) 0.20298(13) 0.89627(9) 0.0200(2) Uani 1 d
H7A H 0.9007 0.2372 0.8205 0.024 Uiso 1 calc
H7B H 0.8075 0.0924 0.8664 0.024 Uiso 1 calc

loop_
_atom_site_aniso_label
_atom_site_aniso_U_11
_atom_site_aniso_U_22
_atom_site_aniso_U_33
_atom_site_aniso_U_23
_atom_site_aniso_U_13
_atom_site_aniso_U_12
O1 0.0288(4) 0.0206(4) 0.0208(4) 0.0121(3) 0.0076(3) 0.0156(3)
N3 0.0139(4) 0.0193(4) 0.0104(4) 0.0050(3) 0.0031(3) 0.0102(3)
O2 0.0166(4) 0.0330(4) 0.0225(4) 0.0125(3) 0.0068(3) 0.0159(3)
N1 0.0170(4) 0.0161(4) 0.0112(4) 0.0031(3) 0.0029(3) 0.0104(3)
N2 0.0113(4) 0.0197(4) 0.0095(4) 0.0047(3) 0.0019(3) 0.0069(3)
N4 0.0152(4) 0.0214(4) 0.0168(4) 0.0080(3) 0.0026(3) 0.0106(3)
C2 0.0123(4) 0.0100(4) 0.0103(4) 0.0023(3) 0.0019(3) 0.0040(3)
C12 0.0136(4) 0.0156(4) 0.0125(4) 0.0074(3) 0.0055(3) 0.0070(4)
C3 0.0119(4) 0.0134(4) 0.0117(4) 0.0034(3) 0.0029(3) 0.0060(3)
C11 0.0127(4) 0.0137(4) 0.0108(4) 0.0040(3) 0.0028(3) 0.0050(3)
C19 0.0125(4) 0.0164(4) 0.0132(4) 0.0040(3) 0.0011(3) 0.0052(4)
C5 0.0153(4) 0.0155(4) 0.0105(4) 0.0047(3) 0.0035(3) 0.0078(4)
C20 0.0128(4) 0.0196(5) 0.0109(4) 0.0035(3) 0.0008(3) 0.0083(4)
C6 0.0134(4) 0.0134(4) 0.0128(4) 0.0035(3) 0.0044(3) 0.0071(4)
C10 0.0155(4) 0.0200(5) 0.0128(4) 0.0065(4) 0.0020(3) 0.0088(4)
C13 0.0141(4) 0.0138(4) 0.0133(4) 0.0072(3) 0.0047(3) 0.0062(4)
C9 0.0154(4) 0.0208(5) 0.0121(4) 0.0069(4) 0.0035(3) 0.0100(4)
C4 0.0119(4) 0.0105(4) 0.0119(4) 0.0026(3) 0.0011(3) 0.0049(3)
C17 0.0146(4) 0.0237(5) 0.0148(4) 0.0075(4) 0.0037(4) 0.0088(4)
C8 0.0163(5) 0.0271(5) 0.0156(5) 0.0081(4) 0.0048(4) 0.0136(4)
C14 0.0193(5) 0.0142(4) 0.0173(5) 0.0064(4) 0.0070(4) 0.0078(4)
C18 0.0150(4) 0.0147(4) 0.0111(4) 0.0028(3) 0.0016(3) 0.0067(4)
C1 0.0125(4) 0.0123(4) 0.0124(4) 0.0036(3) 0.0015(3) 0.0069(3)
C16 0.0183(5) 0.0309(6) 0.0227(5) 0.0143(4) 0.0076(4) 0.0160(4)
C15 0.0239(5) 0.0219(5) 0.0240(5) 0.0123(4) 0.0119(4) 0.0162(4)
C41 0.0182(5) 0.0329(6) 0.0222(5) 0.0124(4) 0.0027(4) 0.0155(5)
C7 0.0207(5) 0.0318(6) 0.0129(4) 0.0036(4) 0.0025(4) 0.0187(5)

loop_
_atom_type_symbol
_atom_type_description
_atom_type_scat_dispersion_real
_atom_type_scat_dispersion_imag
_atom_type_scat_source
C C 0.0033 0.0016 'International Tables Vol C Tables 4.2.6.8 and 6.1.1.4'
H H 0 0 'International Tables Vol C Tables 4.2.6.8 and 6.1.1.4'
N N 0.0061 0.0033 'International Tables Vol C Tables 4.2.6.8 and 6.1.1.4'
O O 0.0106 0.006 'International Tables Vol C Tables 4.2.6.8 and 6.1.1.4'

loop_
_geom_angle_atom_site_label_1
_geom_angle_atom_site_label_2
_geom_angle_atom_site_label_3
_geom_angle
C4 N3 C7 119.35(8)
C4 N3 C9 118.50(7)
C7 N3 C9 113.55(8)
O1 N1 O2 122.35(8)
O1 N1 C1 118.91(8)
O2 N1 C1 118.67(8)
C2 N2 C20 121.87(8)
C2 N2 C11 120.80(7)
C20 N2 C11 116.61(7)
C10 N4 C8 107.69(8)
C10 N4 C41 111.33(8)
C8 N4 C41 110.10(8)
N2 C2 C3 120.68(8)
N2 C2 C1 122.81(8)
C3 C2 C1 116.50(8)
C17 C12 C13 119.49(9)
C17 C12 C11 120.02(9)
C13 C12 C11 120.44(8)
C2 C3 C4 123.01(8)
C2 C3 H3 118.5
C4 C3 H3 118.5
N2 C11 C12 116.80(8)
N2 C11 H11A 108.1
C12 C11 H11A 108.1
N2 C11 H11B 108.1
C12 C11 H11B 108.1
H11A C11 H11B 107.3
C20 C19 C18 115.22(8)
C20 C19 H19A 108.5
C18 C19 H19A 108.5
C20 C19 H19B 108.5
C18 C19 H19B 108.5
H19A C19 H19B 107.5
C6 C5 C4 119.88(8)
C6 C5 H5 120.1
C4 C5 H5 120.1
N2 C20 C19 113.98(8)
N2 C20 H20A 108.8
C19 C20 H20A 108.8
N2 C20 H20B 108.8
C19 C20 H20B 108.8
H20A C20 H20B 107.7
C5 C6 C1 121.16(8)
C5 C6 H6 119.4
C1 C6 H6 119.4
N4 C10 C9 110.78(8)
N4 C10 H10A 109.5
C9 C10 H10A 109.5
N4 C10 H10B 109.5
C9 C10 H10B 109.5
H10A C10 H10B 108.1
C14 C13 C12 118.87(9)
C14 C13 C18 119.54(9)
C12 C13 C18 121.57(8)
N3 C9 C10 110.53(8)
N3 C9 H9A 109.5
C10 C9 H9A 109.5
N3 C9 H9B 109.5
C10 C9 H9B 109.5
H9A C9 H9B 108.1
N3 C4 C3 121.06(8)
N3 C4 C5 120.95(8)
C3 C4 C5 117.99(8)
C12 C17 C16 120.92(10)
C12 C17 H17 119.5
C16 C17 H17 119.5
N4 C8 C7 111.28(8)
N4 C8 H8A 109.4
C7 C8 H8A 109.4
N4 C8 H8B 109.4
C7 C8 H8B 109.4
H8A C8 H8B 108
C15 C14 C13 121.33(9)
C15 C14 H14 119.3
C13 C14 H14 119.3
C13 C18 C19 114.49(8)
C13 C18 H18A 108.6
C19 C18 H18A 108.6
C13 C18 H18B 108.6
C19 C18 H18B 108.6
H18A C18 H18B 107.6
C6 C1 C2 121.00(8)
C6 C1 N1 115.66(8)
C2 C1 N1 122.96(8)
C15 C16 C17 119.75(9)
C15 C16 H16 120.1
C17 C16 H16 120.1
C16 C15 C14 119.60(9)
C16 C15 H15 120.2
C14 C15 H15 120.2
N4 C41 H41A 109.5
N4 C41 H41B 109.5
H41A C41 H41B 109.5
N4 C41 H41C 109.5
H41A C41 H41C 109.5
H41B C41 H41C 109.5
N3 C7 C8 112.25(8)
N3 C7 H7A 109.2
C8 C7 H7A 109.2
N3 C7 H7B 109.2
C8 C7 H7B 109.2
H7A C7 H7B 107.9

loop_
_geom_bond_atom_site_label_1
_geom_bond_atom_site_label_2
_geom_bond_distance
O1 N1 1.2368(11)
N3 C4 1.3847(12)
N3 C7 1.4658(12)
N3 C9 1.4661(12)
O2 N1 1.2371(11)
N1 C1 1.4443(11)
N2 C2 1.3799(11)
N2 C20 1.4604(12)
N2 C11 1.4632(11)
N4 C10 1.4549(13)
N4 C8 1.4569(12)
N4 C41 1.4616(12)
C2 C3 1.4021(12)
C2 C1 1.4190(12)
C12 C17 1.3951(13)
C12 C13 1.4050(13)
C12 C11 1.5214(13)
C3 C4 1.4089(12)
C3 H3 0.95
C11 H11A 0.99
C11 H11B 0.99
C19 C20 1.5310(13)
C19 C18 1.5342(13)
C19 H19A 0.99
C19 H19B 0.99
C5 C6 1.3760(13)
C5 C4 1.4175(13)
C5 H5 0.95
C20 H20A 0.99
C20 H20B 0.99
C6 C1 1.3954(13)
C6 H6 0.95
C10 C9 1.5178(13)
C10 H10A 0.99
C10 H10B 0.99
C13 C14 1.3958(13)
C13 C18 1.5115(13)
C9 H9A 0.99
C9 H9B 0.99
C17 C16 1.3952(14)
C17 H17 0.95
C8 C7 1.5165(13)
C8 H8A 0.99
C8 H8B 0.99
C14 C15 1.3940(14)
C14 H14 0.95
C18 H18A 0.99
C18 H18B 0.99
C16 C15 1.3850(16)
C16 H16 0.95
C15 H15 0.95
C41 H41A 0.98
C41 H41B 0.98
C41 H41C 0.98
C7 H7A 0.99
C7 H7B 0.99

loop_
_geom_torsion_atom_site_label_1
_geom_torsion_atom_site_label_2
_geom_torsion_atom_site_label_3
_geom_torsion_atom_site_label_4
_geom_torsion
C20 N2 C2 C3 140.18(9)
C11 N2 C2 C3 -29.70(13)
C20 N2 C2 C1 -38.55(13)
C11 N2 C2 C1 151.56(9)
N2 C2 C3 C4 -178.63(8)
C1 C2 C3 C4 0.18(13)
C2 N2 C11 C12 90.74(10)
C20 N2 C11 C12 -79.66(10)
C17 C12 C11 N2 -120.46(9)
C13 C12 C11 N2 62.02(11)
C2 N2 C20 C19 -106.22(10)
C11 N2 C20 C19 64.07(11)
C18 C19 C20 N2 -64.23(11)
C4 C5 C6 C1 -0.19(14)
C8 N4 C10 C9 63.55(10)
C41 N4 C10 C9 -175.67(8)
C17 C12 C13 C14 1.08(13)
C11 C12 C13 C14 178.62(8)
C17 C12 C13 C18 -177.96(8)
C11 C12 C13 C18 -0.42(13)
C4 N3 C9 C10 -163.03(8)
C7 N3 C9 C10 49.30(11)
N4 C10 C9 N3 -57.97(10)
C7 N3 C4 C3 -30.00(13)
C9 N3 C4 C3 -175.77(8)
C7 N3 C4 C5 149.49(9)
C9 N3 C4 C5 3.72(13)
C2 C3 C4 N3 -175.24(8)
C2 C3 C4 C5 5.26(14)
C6 C5 C4 N3 175.27(9)
C6 C5 C4 C3 -5.22(14)
C13 C12 C17 C16 -1.52(14)
C11 C12 C17 C16 -179.07(9)
C10 N4 C8 C7 -60.89(11)
C41 N4 C8 C7 177.55(9)
C12 C13 C14 C15 0.07(14)
C18 C13 C14 C15 179.13(8)
C14 C13 C18 C19 121.17(9)
C12 C13 C18 C19 -59.80(12)
C20 C19 C18 C13 78.37(10)
C5 C6 C1 C2 5.93(14)
C5 C6 C1 N1 -167.21(9)
N2 C2 C1 C6 172.98(9)
C3 C2 C1 C6 -5.80(13)
N2 C2 C1 N1 -14.38(14)
C3 C2 C1 N1 166.83(8)
O1 N1 C1 C6 139.49(9)
O2 N1 C1 C6 -37.46(12)
O1 N1 C1 C2 -33.51(13)
O2 N1 C1 C2 149.54(9)
C12 C17 C16 C15 0.79(15)
C17 C16 C15 C14 0.38(15)
C13 C14 C15 C16 -0.81(15)
C4 N3 C7 C8 165.18(8)
C9 N3 C7 C8 -47.45(12)
N4 C8 C7 N3 53.37(12)
